data_4081509
loop_
_publ_author_name
'Chen, Jiawei'
'Lalancette, Roger A.'
'J\"akle, Frieder'

_publ_section_title
;
 Stereoselective Ortho Borylation of Pyridylferrocenes
;
_journal_issue 20
_journal_name_full Organometallics
_journal_page_first 5843
_journal_paper_doi 10.1021/om400426g
_journal_volume 32
_journal_year 2013
_chemical_absolute_configuration syn
_chemical_formula_moiety 'C24 H23 Fe N O S'
_chemical_formula_sum 'C24 H23 Fe N O S'
_chemical_formula_weight 429.34
_chemical_name_systematic
; 
 ? 
;
_space_group_IT_number 169
_symmetry_cell_setting hexagonal
_symmetry_space_group_name_Hall 'P 61'
_symmetry_space_group_name_H-M 'P 61'
_atom_sites_solution_hydrogens geom
_atom_sites_solution_primary direct
_atom_sites_solution_secondary difmap
_audit_creation_method SHELXL-97
_cell_angle_alpha 90.00
_cell_angle_beta 90.00
_cell_angle_gamma 120.00
_cell_formula_units_Z 6
_cell_length_a 9.1420(1)
_cell_length_b 9.1420(1)
_cell_length_c 40.0765(5)
_cell_measurement_reflns_used 9946
_cell_measurement_temperature 100(2)
_cell_measurement_theta_max 70.91
_cell_measurement_theta_min 3.31
_cell_volume 2900.70(6)
_computing_cell_refinement 'APEX 2'
_computing_data_collection 'APEX 2 (Bruker, 2006)'
_computing_data_reduction 'SAINT (Bruker, 2005)'
_computing_molecular_graphics SHELXTL
_computing_publication_material SHELXTL
_computing_structure_refinement SHELXTL
_computing_structure_solution 'SHELXTL (Sheldrick, 2008b)'
_diffrn_ambient_temperature 100(2)
_diffrn_measured_fraction_theta_full 0.995
_diffrn_measured_fraction_theta_max 0.945
_diffrn_measurement_device_type 'Bruker SMART CCD Apex-II area-detector'
_diffrn_measurement_method '\f and \w'
_diffrn_radiation_monochromator graphite
_diffrn_radiation_source 'fine-focus sealed tube'
_diffrn_radiation_type CuK\a
_diffrn_radiation_wavelength 1.54178
_diffrn_reflns_av_R_equivalents 0.035
_diffrn_reflns_av_sigmaI/netI 0.030
_diffrn_reflns_limit_h_max 10
_diffrn_reflns_limit_h_min -10
_diffrn_reflns_limit_k_max 10
_diffrn_reflns_limit_k_min -10
_diffrn_reflns_limit_l_max 41
_diffrn_reflns_limit_l_min -46
_diffrn_reflns_number 28521
_diffrn_reflns_theta_full 67.50
_diffrn_reflns_theta_max 71.27
_diffrn_reflns_theta_min 5.59
_diffrn_standards_decay_% 0
_diffrn_standards_number 0
_exptl_absorpt_coefficient_mu 7.368
_exptl_absorpt_correction_T_max 0.335
_exptl_absorpt_correction_T_min 0.120
_exptl_absorpt_correction_type numerical
_exptl_absorpt_process_details 'SADABS (Sheldrick, 2008a)'
_exptl_crystal_colour orange
_exptl_crystal_density_diffrn 1.475
_exptl_crystal_density_method 'not measured'
_exptl_crystal_description Paralellepiped
_exptl_crystal_F_000 1344
_exptl_crystal_size_max 0.50
_exptl_crystal_size_mid 0.21
_exptl_crystal_size_min 0.19
_refine_diff_density_max 0.23
_refine_diff_density_min -0.24
_refine_diff_density_rms 0.04
_refine_ls_abs_structure_details 'Flack (1983), 1229 Friedel pairs'
_refine_ls_abs_structure_Flack 0.016(3)
_refine_ls_extinction_coef 0.00006(5)
_refine_ls_extinction_method 'SHELXTL (Sheldrick, 2008b)'
_refine_ls_goodness_of_fit_ref 1.07
_refine_ls_hydrogen_treatment constr
_refine_ls_matrix_type full
_refine_ls_number_parameters 257
_refine_ls_number_reflns 3036
_refine_ls_number_restraints 1
_refine_ls_restrained_S_all 1.07
_refine_ls_R_factor_all 0.027
_refine_ls_R_factor_gt 0.025
_refine_ls_shift/su_max 0.00
_refine_ls_shift/su_mean 0.00
_refine_ls_structure_factor_coef Fsqd
_refine_ls_weighting_details 'calc w=1/[\s^2^(Fo^2^)+(0.0301P)^2^+0.9467P] where P=(Fo^2^+2Fc^2^)/3'
_refine_ls_weighting_scheme calc
_refine_ls_wR_factor_gt 0.061
_refine_ls_wR_factor_ref 0.061
_reflns_number_gt 2949
_reflns_number_total 3036
_reflns_threshold_expression I>2\s(I)
_cod_data_source_file om400426g_si_002.cif
_cod_data_source_block (pR)-1
_cod_depositor_comments
;
The following automatic conversions were performed:

'_symmetry_cell_setting' value 'Hexagonal' changed to 'hexagonal'
according to /home/saulius/struct/CIF-dictionaries/cif_core.dic
dictionary named 'cif_core.dic' version 2.4.2 from 2011-04-26.

Automatic conversion script
Id: cif_fix_values 1891 2012-01-12 08:04:46Z andrius 
;
_cod_original_sg_symbol_Hall '-P 61'
_cod_database_code 4081509

loop_
_symmetry_equiv_pos_as_xyz
'x, y, z'
'-y, x-y, z+1/3'
'-x+y, -x, z+2/3'
'-x, -y, z+1/2'
'y, -x+y, z+5/6'
'x-y, x, z+1/6'

loop_
_atom_site_label
_atom_site_type_symbol
_atom_site_fract_x
_atom_site_fract_y
_atom_site_fract_z
_atom_site_U_iso_or_equiv
_atom_site_adp_type
_atom_site_occupancy
_atom_site_symmetry_multiplicity
_atom_site_calc_flag
_atom_site_refinement_flags
Fe1 Fe 0.63422(4) -0.06408(4) 0.005746(11) 0.01587(10) Uani 1 1 d .
S1 S 0.89254(7) 0.36428(6) 0.001098(15) 0.01750(13) Uani 1 1 d .
C19 C 0.5802(3) 0.3500(3) 0.00111(7) 0.0224(5) Uani 1 1 d .
H19 H 0.5697 0.3138 0.0236 0.027 Uiso 1 1 calc R
C1 C 0.8218(3) 0.1534(3) -0.01342(6) 0.0167(5) Uani 1 1 d .
C6 C 0.5519(3) -0.0039(3) 0.04853(6) 0.0206(5) Uani 1 1 d .
H6 H 0.5979 0.1120 0.0581 0.025 Uiso 1 1 calc R
C23 C 0.7410(3) 0.4443(3) -0.04941(6) 0.0197(5) Uani 1 1 d .
H23 H 0.8412 0.4741 -0.0616 0.024 Uiso 1 1 calc R
C20 C 0.4521(3) 0.3657(3) -0.01366(7) 0.0253(6) Uani 1 1 d .
H20 H 0.3536 0.3392 -0.0011 0.030 Uiso 1 1 calc R
C9 C 0.3910(3) -0.2467(3) 0.01807(7) 0.0273(6) Uani 1 1 d .
H9 H 0.3047 -0.3311 0.0025 0.033 Uiso 1 1 calc R
C21 C 0.4648(3) 0.4199(3) -0.04664(7) 0.0221(5) Uani 1 1 d .
C15 C 1.1966(3) 0.2902(3) 0.05934(6) 0.0219(5) Uani 1 1 d .
H15 H 1.2527 0.4058 0.0657 0.026 Uiso 1 1 calc R
C4 C 0.6797(3) -0.0931(3) -0.04362(7) 0.0221(5) Uani 1 1 d .
H4 H 0.5977 -0.1821 -0.0591 0.026 Uiso 1 1 calc R
C10 C 0.4170(3) -0.0827(3) 0.02513(6) 0.0226(5) Uani 1 1 d .
H10 H 0.3520 -0.0317 0.0154 0.027 Uiso 1 1 calc R
C18 C 0.7239(3) 0.3871(3) -0.01697(6) 0.0171(5) Uani 1 1 d .
C5 C 0.6956(3) 0.0672(3) -0.03840(6) 0.0180(5) Uani 1 1 d .
H5 H 0.6283 0.1115 -0.0498 0.022 Uiso 1 1 calc R
C7 C 0.6104(3) -0.1185(3) 0.05576(7) 0.0232(6) Uani 1 1 d .
H7 H 0.7038 -0.0982 0.0714 0.028 Uiso 1 1 calc R
C3 C 0.7953(3) -0.1090(3) -0.02245(7) 0.0218(5) Uani 1 1 d .
H3 H 0.8087 -0.2108 -0.0207 0.026 Uiso 1 1 calc R
C8 C 0.5099(3) -0.2682(3) 0.03688(7) 0.0277(6) Uani 1 1 d .
H8 H 0.5219 -0.3711 0.0368 0.033 Uiso 1 1 calc R
C12 C 1.0376(3) -0.0406(3) 0.04029(7) 0.0238(6) Uani 1 1 d .
C22 C 0.6107(3) 0.4579(3) -0.06412(7) 0.0210(5) Uani 1 1 d .
H22 H 0.6217 0.4941 -0.0867 0.025 Uiso 1 1 calc R
C13 C 1.1498(3) 0.0153(3) 0.06658(7) 0.0251(6) Uani 1 1 d .
H13 H 1.1705 -0.0636 0.0780 0.030 Uiso 1 1 calc R
C2 C 0.8861(3) 0.0434(3) -0.00289(6) 0.0185(5) Uani 1 1 d .
C24 C 0.3238(4) 0.4347(4) -0.06254(8) 0.0332(7) Uani 1 1 d .
H24A H 0.3474 0.4592 -0.0864 0.050 Uiso 1 1 calc R
H24B H 0.3150 0.5265 -0.0519 0.050 Uiso 1 1 calc R
H24C H 0.2173 0.3283 -0.0598 0.050 Uiso 1 1 calc R
C14 C 1.2338(3) 0.1827(3) 0.07706(7) 0.0231(6) Uani 1 1 d .
C17 C 1.3543(4) 0.2423(4) 0.10575(9) 0.0430(8) Uani 1 1 d .
H17A H 1.3055 0.2728 0.1244 0.065 Uiso 1 1 calc R
H17B H 1.4608 0.3413 0.0989 0.065 Uiso 1 1 calc R
H17C H 1.3756 0.1519 0.1127 0.065 Uiso 1 1 calc R
C11 C 1.0077(3) 0.0798(3) 0.02442(6) 0.0185(5) Uani 1 1 d .
C16 C 0.9512(4) -0.2261(3) 0.03102(9) 0.0372(7) Uani 1 1 d .
H16A H 0.9945 -0.2389 0.0095 0.056 Uiso 1 1 calc R
H16B H 0.8291 -0.2711 0.0294 0.056 Uiso 1 1 calc R
H16C H 0.9741 -0.2882 0.0482 0.056 Uiso 1 1 calc R
N1 N 1.0875(2) 0.2426(2) 0.03401(5) 0.0197(4) Uani 1 1 d .
O1 O 1.0441(2) 0.4804(2) -0.01924(5) 0.0236(4) Uani 1 1 d .

loop_
_atom_site_aniso_label
_atom_site_aniso_U_11
_atom_site_aniso_U_22
_atom_site_aniso_U_33
_atom_site_aniso_U_23
_atom_site_aniso_U_13
_atom_site_aniso_U_12
Fe1 0.01397(18) 0.01240(18) 0.01629(19) 0.00089(15) -0.00104(14) 0.00287(14)
S1 0.0158(3) 0.0129(3) 0.0196(3) -0.0022(2) -0.0024(2) 0.0040(2)
C19 0.0249(12) 0.0209(12) 0.0164(13) 0.0010(10) 0.0031(11) 0.0076(10)
C1 0.0148(11) 0.0122(11) 0.0166(13) 0.0013(9) 0.0026(9) 0.0018(9)
C6 0.0205(13) 0.0210(13) 0.0137(13) 0.0028(9) 0.0053(9) 0.0056(10)
C23 0.0185(12) 0.0146(12) 0.0237(14) 0.0007(9) 0.0040(10) 0.0065(10)
C20 0.0163(12) 0.0262(14) 0.0290(16) -0.0039(11) 0.0046(10) 0.0073(11)
C9 0.0158(12) 0.0204(13) 0.0283(16) 0.0006(10) 0.0039(10) -0.0040(11)
C21 0.0193(12) 0.0183(12) 0.0276(15) -0.0061(10) -0.0028(10) 0.0086(10)
C15 0.0212(13) 0.0194(13) 0.0203(14) -0.0049(10) 0.0001(10) 0.0065(10)
C4 0.0244(13) 0.0184(12) 0.0164(14) -0.0026(9) -0.0019(10) 0.0055(11)
C10 0.0137(12) 0.0280(14) 0.0214(15) 0.0039(10) 0.0036(9) 0.0070(11)
C18 0.0164(12) 0.0108(11) 0.0200(13) -0.0029(9) -0.0013(9) 0.0036(9)
C5 0.0181(12) 0.0162(12) 0.0150(13) 0.0034(9) 0.0019(9) 0.0050(10)
C7 0.0211(13) 0.0269(14) 0.0163(15) 0.0090(10) 0.0028(10) 0.0081(11)
C3 0.0221(13) 0.0181(12) 0.0233(14) -0.0028(10) 0.0010(10) 0.0086(11)
C8 0.0277(14) 0.0164(12) 0.0317(16) 0.0111(11) 0.0069(11) 0.0054(11)
C12 0.0193(13) 0.0202(13) 0.0339(17) -0.0029(11) -0.0032(11) 0.0113(11)
C22 0.0260(13) 0.0172(12) 0.0187(14) 0.0018(9) 0.0008(10) 0.0099(11)
C13 0.0275(14) 0.0253(14) 0.0301(16) -0.0052(11) -0.0065(11) 0.0187(12)
C2 0.0143(11) 0.0189(11) 0.0204(14) 0.0002(9) 0.0015(9) 0.0069(9)
C24 0.0286(15) 0.0391(16) 0.0374(18) -0.0098(13) -0.0077(12) 0.0210(13)
C14 0.0232(13) 0.0240(13) 0.0244(15) -0.0064(10) -0.0016(10) 0.0136(11)
C17 0.057(2) 0.0413(18) 0.042(2) -0.0197(14) -0.0274(16) 0.0333(17)
C11 0.0130(11) 0.0188(12) 0.0217(14) -0.0017(10) 0.0020(9) 0.0065(10)
C16 0.0372(17) 0.0228(14) 0.056(2) -0.0079(13) -0.0200(15) 0.0179(13)
N1 0.0180(10) 0.0155(10) 0.0218(12) -0.0013(8) 0.0022(8) 0.0056(8)
O1 0.0151(9) 0.0150(8) 0.0330(11) 0.0045(7) -0.0013(7) 0.0016(7)

loop_
_atom_type_symbol
_atom_type_description
_atom_type_scat_dispersion_real
_atom_type_scat_dispersion_imag
_atom_type_scat_source
C C 0.0181 0.0091 'International Tables Vol C Tables 4.2.6.8 and 6.1.1.4'
H H 0.0000 0.0000 'International Tables Vol C Tables 4.2.6.8 and 6.1.1.4'
N N 0.0311 0.0180 'International Tables Vol C Tables 4.2.6.8 and 6.1.1.4'
O O 0.0492 0.0322 'International Tables Vol C Tables 4.2.6.8 and 6.1.1.4'
S S 0.3331 0.5567 'International Tables Vol C Tables 4.2.6.8 and 6.1.1.4'
Fe Fe -1.1336 3.1974 'International Tables Vol C Tables 4.2.6.8 and 6.1.1.4'

loop_
_geom_angle_atom_site_label_1
_geom_angle_atom_site_label_2
_geom_angle_atom_site_label_3
_geom_angle
C1 Fe1 C2 42.19(10)
C1 Fe1 C7 123.08(10)
C2 Fe1 C7 103.95(10)
C1 Fe1 C8 159.83(11)
C2 Fe1 C8 121.47(11)
C7 Fe1 C8 40.67(11)
C1 Fe1 C5 41.12(9)
C2 Fe1 C5 69.98(10)
C7 Fe1 C5 161.70(10)
C8 Fe1 C5 157.11(11)
C1 Fe1 C3 69.29(10)
C2 Fe1 C3 41.44(10)
C7 Fe1 C3 119.29(11)
C8 Fe1 C3 106.22(11)
C5 Fe1 C3 68.20(11)
C1 Fe1 C6 107.36(10)
C2 Fe1 C6 119.40(10)
C7 Fe1 C6 40.59(11)
C8 Fe1 C6 68.02(11)
C5 Fe1 C6 126.33(10)
C3 Fe1 C6 155.19(10)
C1 Fe1 C10 122.31(10)
C2 Fe1 C10 156.59(10)
C7 Fe1 C10 68.29(10)
C8 Fe1 C10 67.83(11)
C5 Fe1 C10 110.13(10)
C3 Fe1 C10 161.71(10)
C6 Fe1 C10 40.54(10)
C1 Fe1 C9 158.21(11)
C2 Fe1 C9 159.10(10)
C7 Fe1 C9 68.24(11)
C8 Fe1 C9 40.22(11)
C5 Fe1 C9 123.23(10)
C3 Fe1 C9 124.06(11)
C6 Fe1 C9 68.06(10)
C10 Fe1 C9 40.40(10)
C1 Fe1 C4 68.62(10)
C2 Fe1 C4 69.32(10)
C7 Fe1 C4 155.35(10)
C8 Fe1 C4 121.41(11)
C5 Fe1 C4 40.15(10)
C3 Fe1 C4 40.27(11)
C6 Fe1 C4 163.25(11)
C10 Fe1 C4 126.76(11)
C9 Fe1 C4 109.25(11)
O1 S1 C1 107.05(11)
O1 S1 C18 103.94(11)
C1 S1 C18 97.14(11)
C20 C19 C18 120.0(2)
C20 C19 H19 120.0
C18 C19 H19 120.0
C5 C1 C2 108.4(2)
C5 C1 S1 125.19(19)
C2 C1 S1 126.41(18)
C5 C1 Fe1 70.71(13)
C2 C1 Fe1 69.35(13)
S1 C1 Fe1 127.32(13)
C7 C6 C10 108.1(2)
C7 C6 Fe1 69.52(15)
C10 C6 Fe1 69.87(14)
C7 C6 H6 126.0
C10 C6 H6 126.0
Fe1 C6 H6 126.0
C18 C23 C22 119.6(2)
C18 C23 H23 120.2
C22 C23 H23 120.2
C19 C20 C21 121.2(2)
C19 C20 H20 119.4
C21 C20 H20 119.4
C8 C9 C10 107.8(2)
C8 C9 Fe1 69.39(14)
C10 C9 Fe1 69.58(14)
C8 C9 H9 126.1
C10 C9 H9 126.1
Fe1 C9 H9 126.1
C22 C21 C20 117.8(2)
C22 C21 C24 121.5(3)
C20 C21 C24 120.7(2)
N1 C15 C14 124.5(2)
N1 C15 H15 117.7
C14 C15 H15 117.7
C5 C4 C3 108.8(2)
C5 C4 Fe1 69.40(14)
C3 C4 Fe1 69.40(15)
C5 C4 H4 125.6
C3 C4 H4 125.6
Fe1 C4 H4 125.6
C9 C10 C6 108.0(2)
C9 C10 Fe1 70.02(14)
C6 C10 Fe1 69.59(14)
C9 C10 H10 126.0
C6 C10 H10 126.0
Fe1 C10 H10 126.0
C23 C18 C19 120.0(2)
C23 C18 S1 118.61(18)
C19 C18 S1 121.4(2)
C4 C5 C1 108.1(2)
C4 C5 Fe1 70.45(14)
C1 C5 Fe1 68.17(13)
C4 C5 H5 125.9
C1 C5 H5 125.9
Fe1 C5 H5 125.9
C6 C7 C8 107.4(2)
C6 C7 Fe1 69.89(15)
C8 C7 Fe1 69.71(16)
C6 C7 H7 126.3
C8 C7 H7 126.3
Fe1 C7 H7 126.3
C4 C3 C2 108.9(2)
C4 C3 Fe1 70.33(15)
C2 C3 Fe1 68.42(13)
C4 C3 H3 125.5
C2 C3 H3 125.5
Fe1 C3 H3 125.5
C9 C8 C7 108.7(2)
C9 C8 Fe1 70.39(15)
C7 C8 Fe1 69.61(14)
C9 C8 H8 125.7
C7 C8 H8 125.7
Fe1 C8 H8 125.7
C13 C12 C11 117.0(2)
C13 C12 C16 118.5(2)
C11 C12 C16 124.5(2)
C21 C22 C23 121.5(2)
C21 C22 H22 119.2
C23 C22 H22 119.2
C12 C13 C14 122.5(2)
C12 C13 H13 118.7
C14 C13 H13 118.7
C3 C2 C1 105.8(2)
C3 C2 C11 128.7(2)
C1 C2 C11 125.3(2)
C3 C2 Fe1 70.14(14)
C1 C2 Fe1 68.46(12)
C11 C2 Fe1 121.83(17)
C21 C24 H24A 109.5
C21 C24 H24B 109.5
H24A C24 H24B 109.5
C21 C24 H24C 109.5
H24A C24 H24C 109.5
H24B C24 H24C 109.5
C15 C14 C13 115.5(2)
C15 C14 C17 122.2(2)
C13 C14 C17 122.3(2)
C14 C17 H17A 109.5
C14 C17 H17B 109.5
H17A C17 H17B 109.5
C14 C17 H17C 109.5
H17A C17 H17C 109.5
H17B C17 H17C 109.5
N1 C11 C12 121.7(2)
N1 C11 C2 113.1(2)
C12 C11 C2 125.2(2)
C12 C16 H16A 109.5
C12 C16 H16B 109.5
H16A C16 H16B 109.5
C12 C16 H16C 109.5
H16A C16 H16C 109.5
H16B C16 H16C 109.5
C15 N1 C11 118.8(2)

loop_
_geom_bond_atom_site_label_1
_geom_bond_atom_site_label_2
_geom_bond_distance
Fe1 C1 2.018(2)
Fe1 C2 2.031(2)
Fe1 C7 2.050(3)
Fe1 C8 2.052(3)
Fe1 C5 2.052(2)
Fe1 C3 2.054(3)
Fe1 C6 2.055(3)
Fe1 C10 2.059(2)
Fe1 C9 2.065(2)
Fe1 C4 2.066(3)
S1 O1 1.4968(18)
S1 C1 1.797(2)
S1 C18 1.808(3)
C19 C20 1.383(4)
C19 C18 1.385(3)
C19 H19 0.9500
C1 C5 1.430(3)
C1 C2 1.457(3)
C6 C7 1.424(4)
C6 C10 1.425(4)
C6 H6 1.0000
C23 C18 1.380(4)
C23 C22 1.390(4)
C23 H23 0.9500
C20 C21 1.395(4)
C20 H20 0.9500
C9 C8 1.416(4)
C9 C10 1.424(4)
C9 H9 1.0000
C21 C22 1.388(4)
C21 C24 1.504(4)
C15 N1 1.335(3)
C15 C14 1.386(4)
C15 H15 0.9500
C4 C5 1.414(4)
C4 C3 1.418(4)
C4 H4 1.0000
C10 H10 1.0000
C5 H5 1.0000
C7 C8 1.426(4)
C7 H7 1.0000
C3 C2 1.445(3)
C3 H3 1.0000
C8 H8 1.0000
C12 C13 1.378(4)
C12 C11 1.411(3)
C12 C16 1.516(4)
C22 H22 0.9500
C13 C14 1.390(4)
C13 H13 0.9500
C2 C11 1.475(3)
C24 H24A 0.9800
C24 H24B 0.9800
C24 H24C 0.9800
C14 C17 1.494(4)
C17 H17A 0.9800
C17 H17B 0.9800
C17 H17C 0.9800
C11 N1 1.345(3)
C16 H16A 0.9800
C16 H16B 0.9800
C16 H16C 0.9800

loop_
_geom_torsion_atom_site_label_1
_geom_torsion_atom_site_label_2
_geom_torsion_atom_site_label_3
_geom_torsion_atom_site_label_4
_geom_torsion
O1 S1 C1 C5 -93.4(2)
C18 S1 C1 C5 13.6(2)
O1 S1 C1 C2 84.3(2)
C18 S1 C1 C2 -168.7(2)
O1 S1 C1 Fe1 174.92(15)
C18 S1 C1 Fe1 -78.08(17)
C2 Fe1 C1 C5 119.3(2)
C7 Fe1 C1 C5 -167.62(15)
C8 Fe1 C1 C5 160.8(3)
C3 Fe1 C1 C5 80.18(16)
C6 Fe1 C1 C5 -125.85(15)
C10 Fe1 C1 C5 -83.96(17)
C9 Fe1 C1 C5 -51.7(3)
C4 Fe1 C1 C5 36.90(15)
C7 Fe1 C1 C2 73.12(17)
C8 Fe1 C1 C2 41.5(4)
C5 Fe1 C1 C2 -119.3(2)
C3 Fe1 C1 C2 -39.08(14)
C6 Fe1 C1 C2 114.89(15)
C10 Fe1 C1 C2 156.79(14)
C9 Fe1 C1 C2 -170.9(3)
C4 Fe1 C1 C2 -82.36(15)
C2 Fe1 C1 S1 -120.7(2)
C7 Fe1 C1 S1 -47.6(2)
C8 Fe1 C1 S1 -79.2(4)
C5 Fe1 C1 S1 120.1(2)
C3 Fe1 C1 S1 -159.8(2)
C6 Fe1 C1 S1 -5.79(19)
C10 Fe1 C1 S1 36.1(2)
C9 Fe1 C1 S1 68.4(4)
C4 Fe1 C1 S1 157.0(2)
C1 Fe1 C6 C7 -120.93(16)
C2 Fe1 C6 C7 -76.57(17)
C8 Fe1 C6 C7 38.19(16)
C5 Fe1 C6 C7 -162.36(15)
C3 Fe1 C6 C7 -42.9(3)
C10 Fe1 C6 C7 119.3(2)
C9 Fe1 C6 C7 81.72(16)
C4 Fe1 C6 C7 165.7(3)
C1 Fe1 C6 C10 119.74(16)
C2 Fe1 C6 C10 164.10(15)
C7 Fe1 C6 C10 -119.3(2)
C8 Fe1 C6 C10 -81.14(17)
C5 Fe1 C6 C10 78.31(17)
C3 Fe1 C6 C10 -162.2(2)
C9 Fe1 C6 C10 -37.61(15)
C4 Fe1 C6 C10 46.4(4)
C18 C19 C20 C21 -0.5(4)
C1 Fe1 C9 C8 -163.4(3)
C2 Fe1 C9 C8 33.9(4)
C7 Fe1 C9 C8 -37.57(17)
C5 Fe1 C9 C8 158.56(16)
C3 Fe1 C9 C8 73.9(2)
C6 Fe1 C9 C8 -81.46(18)
C10 Fe1 C9 C8 -119.2(2)
C4 Fe1 C9 C8 116.22(17)
C1 Fe1 C9 C10 -44.2(4)
C2 Fe1 C9 C10 153.1(3)
C7 Fe1 C9 C10 81.63(17)
C8 Fe1 C9 C10 119.2(2)
C5 Fe1 C9 C10 -82.24(18)
C3 Fe1 C9 C10 -166.90(16)
C6 Fe1 C9 C10 37.74(15)
C4 Fe1 C9 C10 -124.59(16)
C19 C20 C21 C22 -0.2(4)
C19 C20 C21 C24 179.3(2)
C1 Fe1 C4 C5 -37.76(15)
C2 Fe1 C4 C5 -83.11(15)
C7 Fe1 C4 C5 -161.3(2)
C8 Fe1 C4 C5 161.84(15)
C3 Fe1 C4 C5 -120.5(2)
C6 Fe1 C4 C5 41.4(4)
C10 Fe1 C4 C5 77.33(18)
C9 Fe1 C4 C5 119.09(15)
C1 Fe1 C4 C3 82.79(15)
C2 Fe1 C4 C3 37.44(14)
C7 Fe1 C4 C3 -40.7(3)
C8 Fe1 C4 C3 -77.61(17)
C5 Fe1 C4 C3 120.5(2)
C6 Fe1 C4 C3 161.9(3)
C10 Fe1 C4 C3 -162.12(15)
C9 Fe1 C4 C3 -120.36(15)
C8 C9 C10 C6 -0.3(3)
Fe1 C9 C10 C6 -59.42(17)
C8 C9 C10 Fe1 59.09(19)
C7 C6 C10 C9 0.5(3)
Fe1 C6 C10 C9 59.69(17)
C7 C6 C10 Fe1 -59.22(17)
C1 Fe1 C10 C9 162.18(16)
C2 Fe1 C10 C9 -156.1(2)
C7 Fe1 C10 C9 -81.50(17)
C8 Fe1 C10 C9 -37.50(17)
C5 Fe1 C10 C9 118.03(16)
C3 Fe1 C10 C9 36.7(4)
C6 Fe1 C10 C9 -119.1(2)
C4 Fe1 C10 C9 75.96(19)
C1 Fe1 C10 C6 -78.69(18)
C2 Fe1 C10 C6 -36.9(3)
C7 Fe1 C10 C6 37.63(15)
C8 Fe1 C10 C6 81.64(17)
C5 Fe1 C10 C6 -122.84(15)
C3 Fe1 C10 C6 155.9(3)
C9 Fe1 C10 C6 119.1(2)
C4 Fe1 C10 C6 -164.91(15)
C22 C23 C18 C19 -2.5(4)
C22 C23 C18 S1 178.08(18)
C20 C19 C18 C23 1.8(4)
C20 C19 C18 S1 -178.76(19)
O1 S1 C18 C23 22.7(2)
C1 S1 C18 C23 -86.9(2)
O1 S1 C18 C19 -156.77(19)
C1 S1 C18 C19 93.6(2)
C3 C4 C5 C1 -0.5(3)
Fe1 C4 C5 C1 57.88(17)
C3 C4 C5 Fe1 -58.36(18)
C2 C1 C5 C4 0.0(3)
S1 C1 C5 C4 178.08(18)
Fe1 C1 C5 C4 -59.29(17)
C2 C1 C5 Fe1 59.34(16)
S1 C1 C5 Fe1 -122.62(19)
C1 Fe1 C5 C4 119.9(2)
C2 Fe1 C5 C4 81.31(16)
C7 Fe1 C5 C4 154.8(3)
C8 Fe1 C5 C4 -43.1(3)
C3 Fe1 C5 C4 36.84(15)
C6 Fe1 C5 C4 -166.32(15)
C10 Fe1 C5 C4 -123.64(16)
C9 Fe1 C5 C4 -80.49(18)
C2 Fe1 C5 C1 -38.57(14)
C7 Fe1 C5 C1 34.9(4)
C8 Fe1 C5 C1 -163.0(3)
C3 Fe1 C5 C1 -83.04(15)
C6 Fe1 C5 C1 73.79(17)
C10 Fe1 C5 C1 116.47(16)
C9 Fe1 C5 C1 159.63(15)
C4 Fe1 C5 C1 -119.9(2)
C10 C6 C7 C8 -0.4(3)
Fe1 C6 C7 C8 -59.87(18)
C10 C6 C7 Fe1 59.44(17)
C1 Fe1 C7 C6 77.71(17)
C2 Fe1 C7 C6 119.17(15)
C8 Fe1 C7 C6 -118.4(2)
C5 Fe1 C7 C6 51.0(4)
C3 Fe1 C7 C6 160.89(14)
C10 Fe1 C7 C6 -37.59(15)
C9 Fe1 C7 C6 -81.23(16)
C4 Fe1 C7 C6 -170.2(2)
C1 Fe1 C7 C8 -163.90(15)
C2 Fe1 C7 C8 -122.44(16)
C5 Fe1 C7 C8 169.4(3)
C3 Fe1 C7 C8 -80.71(17)
C6 Fe1 C7 C8 118.4(2)
C10 Fe1 C7 C8 80.81(17)
C9 Fe1 C7 C8 37.16(16)
C4 Fe1 C7 C8 -51.8(3)
C5 C4 C3 C2 0.7(3)
Fe1 C4 C3 C2 -57.64(17)
C5 C4 C3 Fe1 58.36(18)
C1 Fe1 C3 C4 -81.00(15)
C2 Fe1 C3 C4 -120.8(2)
C7 Fe1 C3 C4 161.81(14)
C8 Fe1 C3 C4 119.75(16)
C5 Fe1 C3 C4 -36.73(14)
C6 Fe1 C3 C4 -167.7(2)
C10 Fe1 C3 C4 51.6(4)
C9 Fe1 C3 C4 79.50(18)
C1 Fe1 C3 C2 39.76(14)
C7 Fe1 C3 C2 -77.43(17)
C8 Fe1 C3 C2 -119.48(16)
C5 Fe1 C3 C2 84.03(15)
C6 Fe1 C3 C2 -46.9(3)
C10 Fe1 C3 C2 172.4(3)
C9 Fe1 C3 C2 -159.74(15)
C4 Fe1 C3 C2 120.8(2)
C10 C9 C8 C7 0.1(3)
Fe1 C9 C8 C7 59.28(18)
C10 C9 C8 Fe1 -59.21(18)
C6 C7 C8 C9 0.2(3)
Fe1 C7 C8 C9 -59.76(19)
C6 C7 C8 Fe1 59.98(17)
C1 Fe1 C8 C9 162.0(3)
C2 Fe1 C8 C9 -166.50(16)
C7 Fe1 C8 C9 119.7(2)
C5 Fe1 C8 C9 -51.8(3)
C3 Fe1 C8 C9 -124.01(17)
C6 Fe1 C8 C9 81.56(17)
C10 Fe1 C8 C9 37.66(16)
C4 Fe1 C8 C9 -82.90(19)
C1 Fe1 C8 C7 42.4(4)
C2 Fe1 C8 C7 73.82(18)
C5 Fe1 C8 C7 -171.5(2)
C3 Fe1 C8 C7 116.31(16)
C6 Fe1 C8 C7 -38.12(15)
C10 Fe1 C8 C7 -82.02(17)
C9 Fe1 C8 C7 -119.7(2)
C4 Fe1 C8 C7 157.42(15)
C20 C21 C22 C23 -0.5(4)
C24 C21 C22 C23 180.0(2)
C18 C23 C22 C21 1.9(4)
C11 C12 C13 C14 -1.2(4)
C16 C12 C13 C14 -179.4(3)
C4 C3 C2 C1 -0.7(3)
Fe1 C3 C2 C1 -59.47(15)
C4 C3 C2 C11 174.2(2)
Fe1 C3 C2 C11 115.4(3)
C4 C3 C2 Fe1 58.79(18)
C5 C1 C2 C3 0.4(3)
S1 C1 C2 C3 -177.62(18)
Fe1 C1 C2 C3 60.57(16)
C5 C1 C2 C11 -174.7(2)
S1 C1 C2 C11 7.3(3)
Fe1 C1 C2 C11 -114.5(2)
C5 C1 C2 Fe1 -60.18(16)
S1 C1 C2 Fe1 121.81(19)
C1 Fe1 C2 C3 -117.0(2)
C7 Fe1 C2 C3 118.70(16)
C8 Fe1 C2 C3 78.54(18)
C5 Fe1 C2 C3 -79.37(16)
C6 Fe1 C2 C3 159.40(15)
C10 Fe1 C2 C3 -174.0(2)
C9 Fe1 C2 C3 53.5(4)
C4 Fe1 C2 C3 -36.42(15)
C7 Fe1 C2 C1 -124.29(15)
C8 Fe1 C2 C1 -164.46(15)
C5 Fe1 C2 C1 37.64(14)
C3 Fe1 C2 C1 117.0(2)
C6 Fe1 C2 C1 -83.59(16)
C10 Fe1 C2 C1 -57.0(3)
C9 Fe1 C2 C1 170.5(3)
C4 Fe1 C2 C1 80.59(15)
C1 Fe1 C2 C11 119.1(2)
C7 Fe1 C2 C11 -5.2(2)
C8 Fe1 C2 C11 -45.3(2)
C5 Fe1 C2 C11 156.8(2)
C3 Fe1 C2 C11 -123.9(3)
C6 Fe1 C2 C11 35.5(2)
C10 Fe1 C2 C11 62.1(3)
C9 Fe1 C2 C11 -70.3(4)
C4 Fe1 C2 C11 -160.3(2)
N1 C15 C14 C13 0.7(4)
N1 C15 C14 C17 -178.6(3)
C12 C13 C14 C15 0.3(4)
C12 C13 C14 C17 179.5(3)
C13 C12 C11 N1 1.3(4)
C16 C12 C11 N1 179.4(3)
C13 C12 C11 C2 -176.6(2)
C16 C12 C11 C2 1.5(4)
C3 C2 C11 N1 170.8(2)
C1 C2 C11 N1 -15.2(3)
Fe1 C2 C11 N1 -100.1(2)
C3 C2 C11 C12 -11.1(4)
C1 C2 C11 C12 162.9(2)
Fe1 C2 C11 C12 78.0(3)
C14 C15 N1 C11 -0.6(4)
C12 C11 N1 C15 -0.5(3)
C2 C11 N1 C15 177.7(2)
